data_4081297
loop_
_publ_author_name
'Tao, Ping'
'Mu, Hong-Liang'
'Liu, Jing-Yu'
'Li, Yue-Sheng'

_publ_section_title
;
 New Half-Sandwich Chromium(III) Complexes Bearing Phenoxy-Phosphine
 (Oxide) [O,P(&#x2550;O)] Ligands: Synthesis, Structures, and Catalytic
 Properties for Ethylene (Co)Polymerization
;
_journal_issue 17
_journal_name_full Organometallics
_journal_page_first 4805
_journal_paper_doi 10.1021/om400517t
_journal_volume 32
_journal_year 2013
_chemical_formula_sum 'C29 H23 Cl Cr N0 O P'
_chemical_formula_weight 505.89
_chemical_name_systematic
; 
 ? 
;
_space_group_IT_number 2
_symmetry_cell_setting triclinic
_symmetry_space_group_name_Hall '-P 1'
_symmetry_space_group_name_H-M 'P -1'
_atom_sites_solution_hydrogens geom
_atom_sites_solution_primary direct
_atom_sites_solution_secondary difmap
_audit_creation_method SHELXL-97
_cell_angle_alpha 75.979(4)
_cell_angle_beta 89.537(3)
_cell_angle_gamma 89.099(3)
_cell_formula_units_Z 4
_cell_length_a 10.3590(19)
_cell_length_b 13.304(3)
_cell_length_c 18.287(3)
_cell_measurement_temperature 185(2)
_cell_volume 2444.8(8)
_computing_structure_refinement 'SHELXL-97 (Sheldrick, 1997)'
_computing_structure_solution 'SHELXS-97 (Sheldrick, 1990)'
_diffrn_ambient_temperature 185(2)
_diffrn_measured_fraction_theta_full 0.977
_diffrn_measured_fraction_theta_max 0.977
_diffrn_radiation_monochromator graphite
_diffrn_radiation_source 'fine-focus sealed tube'
_diffrn_radiation_type MoK\a
_diffrn_radiation_wavelength 0.71073
_diffrn_reflns_av_R_equivalents 0.0411
_diffrn_reflns_av_sigmaI/netI 0.1088
_diffrn_reflns_limit_h_max 11
_diffrn_reflns_limit_h_min -12
_diffrn_reflns_limit_k_max 16
_diffrn_reflns_limit_k_min -13
_diffrn_reflns_limit_l_max 21
_diffrn_reflns_limit_l_min -22
_diffrn_reflns_number 12486
_diffrn_reflns_theta_full 25.35
_diffrn_reflns_theta_max 25.35
_diffrn_reflns_theta_min 1.58
_exptl_absorpt_coefficient_mu 0.662
_exptl_absorpt_correction_T_max 0.9367
_exptl_absorpt_correction_T_min 0.8363
_exptl_absorpt_correction_type multi-scan
_exptl_crystal_colour green
_exptl_crystal_density_diffrn 1.374
_exptl_crystal_density_method 'not measured'
_exptl_crystal_description block
_exptl_crystal_F_000 1044
_exptl_crystal_size_max 0.28
_exptl_crystal_size_mid 0.19
_exptl_crystal_size_min 0.10
_refine_diff_density_max 0.685
_refine_diff_density_min -0.466
_refine_diff_density_rms 0.085
_refine_ls_extinction_method none
_refine_ls_goodness_of_fit_ref 1.016
_refine_ls_hydrogen_treatment constr
_refine_ls_matrix_type full
_refine_ls_number_parameters 595
_refine_ls_number_reflns 8742
_refine_ls_number_restraints 0
_refine_ls_restrained_S_all 1.016
_refine_ls_R_factor_all 0.1264
_refine_ls_R_factor_gt 0.0692
_refine_ls_shift/su_max 0.001
_refine_ls_shift/su_mean 0.000
_refine_ls_structure_factor_coef Fsqd
_refine_ls_weighting_details 'calc w=1/[\s^2^(Fo^2^)+(0.0761P)^2^+0.6522P] where P=(Fo^2^+2Fc^2^)/3'
_refine_ls_weighting_scheme calc
_refine_ls_wR_factor_gt 0.1497
_refine_ls_wR_factor_ref 0.1754
_reflns_number_gt 5204
_reflns_number_total 8742
_reflns_threshold_expression >2sigma(I)
_cod_data_source_file om400517t_si_006.cif
_cod_data_source_block 2
_cod_original_cell_volume 2444.9(8)
_cod_original_sg_symbol_H-M P-1
_cod_database_code 4081297

loop_
_symmetry_equiv_pos_as_xyz
'x, y, z'
'-x, -y, -z'

loop_
_atom_site_label
_atom_site_type_symbol
_atom_site_fract_x
_atom_site_fract_y
_atom_site_fract_z
_atom_site_U_iso_or_equiv
_atom_site_adp_type
_atom_site_occupancy
_atom_site_symmetry_multiplicity
_atom_site_calc_flag
_atom_site_refinement_flags
Cr2 Cr 0.17179(8) 0.35124(7) 0.55097(5) 0.0272(2) Uani 1 1 d .
Cr1 Cr 0.33074(8) 0.35558(7) 1.04162(5) 0.0280(2) Uani 1 1 d .
P2 P 0.28066(14) 0.18504(12) 0.56275(9) 0.0302(4) Uani 1 1 d .
Cl2 Cl -0.01002(14) 0.28897(12) 0.61849(10) 0.0472(4) Uani 1 1 d .
P1 P 0.23143(15) 0.19140(12) 1.04593(9) 0.0318(4) Uani 1 1 d .
Cl1 Cl 0.51323(14) 0.28618(12) 1.10547(9) 0.0457(4) Uani 1 1 d .
O1 O 0.3804(4) 0.3367(3) 0.9439(2) 0.0363(10) Uani 1 1 d .
O2 O 0.1222(4) 0.3230(3) 0.4560(2) 0.0369(10) Uani 1 1 d .
C5 C 0.3482(6) 0.0571(5) 0.9626(4) 0.0464(17) Uani 1 1 d .
H5 H 0.3061 -0.0004 0.9943 0.056 Uiso 1 1 calc R
C30 C 0.1201(5) 0.2272(4) 0.4446(3) 0.0281(13) Uani 1 1 d .
C1 C 0.3930(6) 0.2443(5) 0.9281(3) 0.0342(14) Uani 1 1 d .
C3 C 0.4784(6) 0.1296(5) 0.8545(4) 0.0483(18) Uani 1 1 d .
H3 H 0.5268 0.1193 0.8125 0.058 Uiso 1 1 calc R
C16 C 0.1935(6) -0.0677(5) 1.2618(4) 0.0454(17) Uani 1 1 d .
H16 H 0.1837 -0.1197 1.3073 0.055 Uiso 1 1 calc R
C32 C 0.0499(6) 0.1052(5) 0.3749(4) 0.0440(17) Uani 1 1 d .
H32 H 0.0046 0.0903 0.3339 0.053 Uiso 1 1 calc R
C34 C 0.1824(6) 0.0430(5) 0.4839(4) 0.0419(16) Uani 1 1 d .
H34 H 0.2278 -0.0119 0.5171 0.050 Uiso 1 1 calc R
C42 C 0.4460(6) 0.1997(4) 0.5266(4) 0.0370(15) Uani 1 1 d .
C39 C -0.1240(6) 0.4451(6) 0.2091(3) 0.054(2) Uani 1 1 d .
H39 H -0.1627 0.4970 0.1701 0.064 Uiso 1 1 calc R
C57 C 0.2265(6) 0.4563(5) 0.6243(4) 0.0412(16) Uani 1 1 d .
H57 H 0.2041 0.4465 0.6788 0.049 Uiso 1 1 calc R
C6 C 0.3336(5) 0.1566(5) 0.9750(3) 0.0356(14) Uani 1 1 d .
C55 C 0.2241(6) 0.5142(4) 0.4965(3) 0.0384(15) Uani 1 1 d .
H55 H 0.1993 0.5527 0.4444 0.046 Uiso 1 1 calc R
C13 C 0.2204(5) 0.0851(4) 1.1300(3) 0.0319(13) Uani 1 1 d .
C2 C 0.4646(5) 0.2315(5) 0.8637(3) 0.0391(15) Uani 1 1 d .
C43 C 0.4711(6) 0.2148(5) 0.4498(4) 0.0402(15) Uani 1 1 d .
H43 H 0.4029 0.2103 0.4163 0.048 Uiso 1 1 calc R
C31 C 0.0525(5) 0.2078(5) 0.3813(3) 0.0340(14) Uani 1 1 d .
C56 C 0.1538(6) 0.5151(4) 0.5624(3) 0.0376(15) Uani 1 1 d .
H56 H 0.0715 0.5542 0.5656 0.045 Uiso 1 1 calc R
C58 C 0.3402(6) 0.4205(5) 0.5954(3) 0.0382(15) Uani 1 1 d .
H58 H 0.4126 0.3812 0.6259 0.046 Uiso 1 1 calc R
C54 C 0.3373(6) 0.4551(5) 0.5156(4) 0.0397(15) Uani 1 1 d .
H54 H 0.4078 0.4457 0.4801 0.048 Uiso 1 1 calc R
C25 C 0.3399(6) 0.5143(5) 1.0625(4) 0.0399(16) Uani 1 1 d .
H25 H 0.4203 0.5525 1.0678 0.048 Uiso 1 1 calc R
C23 C 0.1611(6) 0.4591(4) 1.0128(3) 0.0357(14) Uani 1 1 d .
H23 H 0.0915 0.4526 0.9767 0.043 Uiso 1 1 calc R
C47 C 0.5457(6) 0.2100(5) 0.5740(4) 0.0394(15) Uani 1 1 d .
H47 H 0.5291 0.2019 0.6262 0.047 Uiso 1 1 calc R
C22 C 0.1587(6) 0.4169(5) 1.0912(3) 0.0399(15) Uani 1 1 d .
H22 H 0.0879 0.3748 1.1204 0.048 Uiso 1 1 calc R
C35 C 0.1877(5) 0.1447(4) 0.4933(3) 0.0319(13) Uani 1 1 d .
C18 C 0.1426(6) 0.0005(5) 1.1323(3) 0.0431(16) Uani 1 1 d .
H18 H 0.0994 -0.0060 1.0881 0.052 Uiso 1 1 calc R
C26 C -0.0718(7) 0.2634(5) 0.8996(4) 0.0527(19) Uani 1 1 d .
H26 H -0.0830 0.2845 0.8465 0.063 Uiso 1 1 calc R
C41 C 0.0441(6) 0.3897(5) 0.2990(3) 0.0403(16) Uani 1 1 d .
H41 H 0.1216 0.4041 0.3218 0.048 Uiso 1 1 calc R
C19 C 0.0693(5) 0.2080(4) 1.0073(3) 0.0344(14) Uani 1 1 d .
C37 C -0.1247(6) 0.2741(6) 0.2886(4) 0.0481(18) Uani 1 1 d .
H37 H -0.1641 0.2083 0.3042 0.058 Uiso 1 1 calc R
C49 C 0.3793(6) -0.0006(4) 0.6531(3) 0.0383(15) Uani 1 1 d .
H49 H 0.4379 -0.0010 0.6130 0.046 Uiso 1 1 calc R
C33 C 0.1103(6) 0.0244(5) 0.4257(4) 0.0448(16) Uani 1 1 d .
H33 H 0.1020 -0.0445 0.4205 0.054 Uiso 1 1 calc R
C20 C 0.0515(7) 0.2399(5) 0.9284(4) 0.0440(16) Uani 1 1 d .
H20 H 0.1236 0.2452 0.8953 0.053 Uiso 1 1 calc R
C48 C 0.2886(5) 0.0794(4) 0.6470(3) 0.0327(14) Uani 1 1 d .
C14 C 0.2864(6) 0.0919(5) 1.1935(3) 0.0444(16) Uani 1 1 d .
H14 H 0.3402 0.1495 1.1922 0.053 Uiso 1 1 calc R
C24 C 0.2718(6) 0.5199(4) 0.9950(4) 0.0398(15) Uani 1 1 d .
H24 H 0.2951 0.5634 0.9441 0.048 Uiso 1 1 calc R
C4 C 0.4260(7) 0.0444(5) 0.9029(4) 0.0488(18) Uani 1 1 d .
H4 H 0.4426 -0.0230 0.8956 0.059 Uiso 1 1 calc R
C44 C 0.5958(6) 0.2364(5) 0.4217(4) 0.0502(18) Uani 1 1 d .
H44 H 0.6129 0.2456 0.3694 0.060 Uiso 1 1 calc R
C15 C 0.2743(6) 0.0143(5) 1.2597(4) 0.0504(18) Uani 1 1 d .
H15 H 0.3217 0.0179 1.3033 0.060 Uiso 1 1 calc R
C36 C -0.0107(5) 0.2928(5) 0.3234(3) 0.0349(14) Uani 1 1 d .
C29 C -0.0384(6) 0.2037(5) 1.0526(4) 0.0447(16) Uani 1 1 d .
H29 H -0.0282 0.1845 1.1058 0.054 Uiso 1 1 calc R
C17 C 0.1280(6) -0.0748(5) 1.1994(4) 0.0457(16) Uani 1 1 d .
H17 H 0.0719 -0.1312 1.2015 0.055 Uiso 1 1 calc R
C27 C -0.1768(7) 0.2570(5) 0.9452(4) 0.0509(18) Uani 1 1 d .
H27 H -0.2602 0.2734 0.9241 0.061 Uiso 1 1 calc R
C46 C 0.6704(6) 0.2322(5) 0.5458(4) 0.0444(16) Uani 1 1 d .
H46 H 0.7387 0.2389 0.5786 0.053 Uiso 1 1 calc R
C8 C 0.4564(6) 0.4169(5) 0.7879(3) 0.0374(15) Uani 1 1 d .
H8 H 0.3775 0.4271 0.8122 0.045 Uiso 1 1 calc R
C9 C 0.5071(6) 0.4981(6) 0.7329(3) 0.0475(17) Uani 1 1 d .
H9 H 0.4615 0.5624 0.7194 0.057 Uiso 1 1 calc R
C12 C 0.6362(6) 0.3115(6) 0.7700(4) 0.0471(18) Uani 1 1 d .
H12 H 0.6818 0.2472 0.7819 0.057 Uiso 1 1 calc R
C45 C 0.6934(6) 0.2444(5) 0.4697(4) 0.0521(19) Uani 1 1 d .
H45 H 0.7783 0.2585 0.4505 0.063 Uiso 1 1 calc R
C40 C -0.0115(6) 0.4661(5) 0.2421(3) 0.0448(16) Uani 1 1 d .
H40 H 0.0273 0.5321 0.2262 0.054 Uiso 1 1 calc R
C28 C -0.1620(6) 0.2264(5) 1.0229(4) 0.0544(19) Uani 1 1 d .
H28 H -0.2350 0.2211 1.0553 0.065 Uiso 1 1 calc R
C50 C 0.3830(6) -0.0798(4) 0.7185(4) 0.0425(16) Uani 1 1 d .
H50 H 0.4459 -0.1337 0.7234 0.051 Uiso 1 1 calc R
C21 C 0.2700(6) 0.4508(5) 1.1215(3) 0.0421(16) Uani 1 1 d .
H21 H 0.2924 0.4358 1.1762 0.051 Uiso 1 1 calc R
C10 C 0.6226(6) 0.4864(6) 0.6975(4) 0.0534(19) Uani 1 1 d .
H10 H 0.6579 0.5424 0.6607 0.064 Uiso 1 1 calc R
C38 C -0.1806(6) 0.3497(6) 0.2320(4) 0.0524(19) Uani 1 1 d .
H38 H -0.2580 0.3358 0.2089 0.063 Uiso 1 1 calc R
C53 C 0.2022(6) 0.0778(5) 0.7053(4) 0.0469(17) Uani 1 1 d .
H53 H 0.1405 0.1324 0.7017 0.056 Uiso 1 1 calc R
C7 C 0.5198(5) 0.3204(5) 0.8082(3) 0.0379(15) Uani 1 1 d .
C51 C 0.2970(7) -0.0811(5) 0.7758(4) 0.0492(17) Uani 1 1 d .
H51 H 0.3005 -0.1356 0.8203 0.059 Uiso 1 1 calc R
C52 C 0.2056(7) -0.0036(6) 0.7692(4) 0.0562(19) Uani 1 1 d .
H52 H 0.1445 -0.0057 0.8086 0.067 Uiso 1 1 calc R
C11 C 0.6863(6) 0.3912(7) 0.7166(4) 0.055(2) Uani 1 1 d .
H11 H 0.7653 0.3816 0.6923 0.066 Uiso 1 1 calc R

loop_
_atom_site_aniso_label
_atom_site_aniso_U_11
_atom_site_aniso_U_22
_atom_site_aniso_U_33
_atom_site_aniso_U_23
_atom_site_aniso_U_13
_atom_site_aniso_U_12
Cr2 0.0295(5) 0.0222(5) 0.0300(5) -0.0067(4) -0.0033(4) 0.0018(4)
Cr1 0.0313(5) 0.0255(5) 0.0281(5) -0.0085(4) -0.0002(4) 0.0060(4)
P2 0.0301(8) 0.0255(8) 0.0341(9) -0.0060(7) -0.0031(7) 0.0030(6)
Cl2 0.0290(8) 0.0399(9) 0.0632(11) 0.0058(8) 0.0026(8) 0.0014(7)
P1 0.0352(9) 0.0263(8) 0.0342(9) -0.0082(7) -0.0046(7) 0.0050(7)
Cl1 0.0336(9) 0.0424(10) 0.0529(10) 0.0042(8) -0.0078(7) 0.0057(7)
O1 0.051(3) 0.029(2) 0.032(2) -0.0126(18) 0.0070(19) 0.0028(19)
O2 0.046(3) 0.031(2) 0.035(2) -0.0110(19) -0.0139(19) 0.0035(19)
C5 0.051(4) 0.034(4) 0.058(4) -0.020(3) -0.009(3) 0.008(3)
C30 0.030(3) 0.030(3) 0.026(3) -0.009(3) 0.001(2) -0.001(2)
C1 0.043(4) 0.034(4) 0.028(3) -0.013(3) -0.003(3) 0.013(3)
C3 0.058(4) 0.052(5) 0.043(4) -0.027(4) -0.008(3) 0.019(4)
C16 0.051(4) 0.040(4) 0.039(4) 0.001(3) 0.011(3) 0.009(3)
C32 0.051(4) 0.049(4) 0.042(4) -0.030(3) -0.003(3) -0.006(3)
C34 0.046(4) 0.031(4) 0.050(4) -0.013(3) 0.003(3) 0.001(3)
C42 0.034(3) 0.026(3) 0.051(4) -0.009(3) -0.002(3) 0.004(3)
C39 0.045(4) 0.091(6) 0.024(3) -0.015(4) -0.004(3) 0.029(4)
C57 0.044(4) 0.041(4) 0.043(4) -0.018(3) -0.004(3) 0.000(3)
C6 0.037(3) 0.035(4) 0.037(3) -0.012(3) -0.010(3) 0.008(3)
C55 0.058(4) 0.025(3) 0.031(3) -0.005(3) -0.002(3) -0.008(3)
C13 0.035(3) 0.029(3) 0.032(3) -0.008(3) -0.005(3) 0.010(3)
C2 0.033(3) 0.050(4) 0.041(4) -0.027(3) -0.010(3) 0.013(3)
C43 0.042(4) 0.032(4) 0.048(4) -0.014(3) 0.001(3) 0.005(3)
C31 0.030(3) 0.042(4) 0.032(3) -0.014(3) -0.003(3) 0.002(3)
C56 0.038(4) 0.027(3) 0.052(4) -0.020(3) -0.004(3) 0.002(3)
C58 0.033(3) 0.042(4) 0.047(4) -0.025(3) -0.013(3) -0.002(3)
C54 0.039(4) 0.034(4) 0.051(4) -0.022(3) 0.007(3) -0.008(3)
C25 0.039(4) 0.033(4) 0.055(4) -0.025(3) 0.001(3) 0.004(3)
C23 0.035(3) 0.036(4) 0.037(4) -0.009(3) -0.007(3) 0.015(3)
C47 0.038(4) 0.034(4) 0.045(4) -0.008(3) 0.001(3) 0.001(3)
C22 0.039(4) 0.038(4) 0.047(4) -0.019(3) 0.011(3) 0.004(3)
C35 0.031(3) 0.030(3) 0.037(3) -0.010(3) 0.001(3) 0.000(3)
C18 0.055(4) 0.033(4) 0.038(4) -0.001(3) -0.011(3) 0.003(3)
C26 0.063(5) 0.038(4) 0.062(5) -0.021(4) -0.024(4) 0.008(3)
C41 0.031(3) 0.058(5) 0.034(3) -0.016(3) -0.002(3) 0.009(3)
C19 0.035(3) 0.017(3) 0.052(4) -0.010(3) -0.004(3) 0.004(2)
C37 0.040(4) 0.070(5) 0.040(4) -0.025(4) -0.004(3) -0.003(4)
C49 0.044(4) 0.024(3) 0.045(4) -0.005(3) -0.004(3) 0.006(3)
C33 0.056(4) 0.033(4) 0.050(4) -0.020(3) -0.002(3) 0.000(3)
C20 0.058(4) 0.038(4) 0.039(4) -0.015(3) -0.009(3) 0.005(3)
C48 0.032(3) 0.028(3) 0.037(3) -0.006(3) -0.001(3) 0.000(3)
C14 0.046(4) 0.044(4) 0.043(4) -0.011(3) 0.004(3) -0.007(3)
C24 0.043(4) 0.024(3) 0.053(4) -0.011(3) 0.001(3) 0.010(3)
C4 0.067(5) 0.037(4) 0.047(4) -0.022(3) -0.012(4) 0.016(4)
C44 0.047(4) 0.051(5) 0.057(4) -0.022(4) 0.016(4) -0.003(3)
C15 0.050(4) 0.060(5) 0.034(4) 0.004(3) 0.000(3) -0.004(4)
C36 0.026(3) 0.047(4) 0.038(3) -0.023(3) 0.000(3) 0.000(3)
C29 0.045(4) 0.037(4) 0.046(4) 0.001(3) -0.008(3) 0.005(3)
C17 0.052(4) 0.031(4) 0.054(4) -0.011(3) -0.003(3) 0.003(3)
C27 0.048(4) 0.036(4) 0.069(5) -0.012(4) -0.028(4) 0.010(3)
C46 0.036(4) 0.031(4) 0.063(5) -0.005(3) -0.009(3) 0.003(3)
C8 0.036(3) 0.049(4) 0.029(3) -0.012(3) -0.002(3) 0.007(3)
C9 0.047(4) 0.062(5) 0.034(4) -0.011(3) -0.010(3) 0.004(3)
C12 0.041(4) 0.067(5) 0.042(4) -0.032(4) -0.004(3) 0.016(3)
C45 0.039(4) 0.032(4) 0.087(6) -0.016(4) 0.017(4) -0.005(3)
C40 0.051(4) 0.050(4) 0.033(4) -0.010(3) 0.004(3) 0.007(3)
C28 0.036(4) 0.054(5) 0.067(5) -0.003(4) -0.006(4) 0.012(3)
C50 0.043(4) 0.022(3) 0.058(4) 0.001(3) -0.014(3) 0.004(3)
C21 0.051(4) 0.051(4) 0.031(3) -0.023(3) 0.001(3) 0.006(3)
C10 0.046(4) 0.087(6) 0.031(4) -0.021(4) 0.001(3) -0.011(4)
C38 0.034(4) 0.088(6) 0.040(4) -0.026(4) -0.006(3) 0.002(4)
C53 0.050(4) 0.037(4) 0.051(4) -0.006(3) -0.008(3) 0.011(3)
C7 0.031(3) 0.058(4) 0.031(3) -0.024(3) -0.004(3) 0.005(3)
C51 0.059(5) 0.038(4) 0.044(4) 0.002(3) -0.017(4) -0.003(3)
C52 0.059(5) 0.062(5) 0.040(4) 0.001(4) 0.002(4) 0.019(4)
C11 0.035(4) 0.101(7) 0.032(4) -0.022(4) 0.007(3) 0.000(4)

loop_
_atom_type_symbol
_atom_type_description
_atom_type_scat_dispersion_real
_atom_type_scat_dispersion_imag
_atom_type_scat_source
C C 0.0033 0.0016 'International Tables Vol C Tables 4.2.6.8 and 6.1.1.4'
H H 0.0000 0.0000 'International Tables Vol C Tables 4.2.6.8 and 6.1.1.4'
N N 0.0061 0.0033 'International Tables Vol C Tables 4.2.6.8 and 6.1.1.4'
O O 0.0106 0.0060 'International Tables Vol C Tables 4.2.6.8 and 6.1.1.4'
Cl Cl 0.1484 0.1585 'International Tables Vol C Tables 4.2.6.8 and 6.1.1.4'
Cr Cr 0.3209 0.6236 'International Tables Vol C Tables 4.2.6.8 and 6.1.1.4'
P P 0.1023 0.0942 'International Tables Vol C Tables 4.2.6.8 and 6.1.1.4'

loop_
_geom_angle_atom_site_label_1
_geom_angle_atom_site_label_2
_geom_angle_atom_site_label_3
_geom_angle
O2 Cr2 C54 101.3(2)
O2 Cr2 C55 92.77(19)
C54 Cr2 C55 36.8(2)
O2 Cr2 C58 136.9(2)
C54 Cr2 C58 37.2(2)
C55 Cr2 C58 61.2(2)
O2 Cr2 C57 153.4(2)
C54 Cr2 C57 61.9(2)
C55 Cr2 C57 61.2(2)
C58 Cr2 C57 36.7(2)
O2 Cr2 C56 117.9(2)
C54 Cr2 C56 61.8(2)
C55 Cr2 C56 36.6(2)
C58 Cr2 C56 61.6(2)
C57 Cr2 C56 37.0(2)
O2 Cr2 Cl2 97.61(13)
C54 Cr2 Cl2 156.72(16)
C55 Cr2 Cl2 129.38(17)
C58 Cr2 Cl2 125.49(17)
C57 Cr2 Cl2 95.42(17)
C56 Cr2 Cl2 97.28(17)
O2 Cr2 P2 80.45(12)
C54 Cr2 P2 99.43(17)
C55 Cr2 P2 133.69(17)
C58 Cr2 P2 93.35(17)
C57 Cr2 P2 120.84(17)
C56 Cr2 P2 154.87(16)
Cl2 Cr2 P2 96.92(6)
O1 Cr1 C23 101.27(19)
O1 Cr1 C24 92.8(2)
C23 Cr1 C24 37.0(2)
O1 Cr1 C22 136.4(2)
C23 Cr1 C22 37.1(2)
C24 Cr1 C22 61.6(2)
O1 Cr1 C21 153.7(2)
C23 Cr1 C21 61.6(2)
C24 Cr1 C21 61.3(2)
C22 Cr1 C21 36.9(2)
O1 Cr1 C25 118.9(2)
C23 Cr1 C25 61.7(2)
C24 Cr1 C25 36.9(2)
C22 Cr1 C25 61.5(2)
C21 Cr1 C25 36.6(2)
O1 Cr1 Cl1 97.68(13)
C23 Cr1 Cl1 157.48(16)
C24 Cr1 Cl1 130.45(17)
C22 Cr1 Cl1 125.91(17)
C21 Cr1 Cl1 96.25(17)
C25 Cr1 Cl1 98.33(17)
O1 Cr1 P1 79.85(12)
C23 Cr1 P1 99.69(17)
C24 Cr1 P1 134.04(17)
C22 Cr1 P1 93.22(17)
C21 Cr1 P1 120.86(18)
C25 Cr1 P1 154.68(17)
Cl1 Cr1 P1 95.51(6)
C35 P2 C48 108.7(3)
C35 P2 C42 106.4(3)
C48 P2 C42 105.2(3)
C35 P2 Cr2 96.48(19)
C48 P2 Cr2 126.36(19)
C42 P2 Cr2 112.01(19)
C6 P1 C19 106.4(3)
C6 P1 C13 111.3(3)
C19 P1 C13 105.1(3)
C6 P1 Cr1 96.3(2)
C19 P1 Cr1 111.78(18)
C13 P1 Cr1 124.65(19)
C1 O1 Cr1 123.7(4)
C30 O2 Cr2 123.1(3)
C4 C5 C6 118.5(6)
C4 C5 H5 120.8
C6 C5 H5 120.8
O2 C30 C35 120.6(5)
O2 C30 C31 120.3(5)
C35 C30 C31 119.1(5)
O1 C1 C6 120.0(5)
O1 C1 C2 121.3(5)
C6 C1 C2 118.7(5)
C4 C3 C2 123.7(6)
C4 C3 H3 118.1
C2 C3 H3 118.1
C17 C16 C15 120.5(6)
C17 C16 H16 119.8
C15 C16 H16 119.8
C33 C32 C31 122.9(6)
C33 C32 H32 118.5
C31 C32 H32 118.5
C33 C34 C35 118.9(6)
C33 C34 H34 120.5
C35 C34 H34 120.5
C47 C42 C43 118.9(6)
C47 C42 P2 119.8(5)
C43 C42 P2 120.7(5)
C38 C39 C40 120.6(7)
C38 C39 H39 119.7
C40 C39 H39 119.7
C58 C57 C56 108.0(6)
C58 C57 Cr2 71.4(3)
C56 C57 Cr2 71.7(3)
C58 C57 H57 125.9
C56 C57 H57 125.9
Cr2 C57 H57 125.9
C5 C6 C1 122.3(6)
C5 C6 P1 125.7(5)
C1 C6 P1 111.9(4)
C54 C55 C56 109.3(6)
C54 C55 Cr2 70.9(3)
C56 C55 Cr2 72.3(3)
C54 C55 H55 125.3
C56 C55 H55 125.3
Cr2 C55 H55 125.3
C14 C13 C18 119.6(6)
C14 C13 P1 118.7(5)
C18 C13 P1 121.6(4)
C3 C2 C1 116.8(6)
C3 C2 C7 121.1(6)
C1 C2 C7 122.2(5)
C42 C43 C44 120.3(6)
C42 C43 H43 119.8
C44 C43 H43 119.8
C32 C31 C30 117.1(5)
C32 C31 C36 120.8(5)
C30 C31 C36 122.1(5)
C55 C56 C57 107.2(5)
C55 C56 Cr2 71.1(3)
C57 C56 Cr2 71.3(3)
C55 C56 H56 126.3
C57 C56 H56 126.3
Cr2 C56 H56 126.3
C57 C58 C54 108.1(6)
C57 C58 Cr2 71.9(3)
C54 C58 Cr2 70.5(3)
C57 C58 H58 125.9
C54 C58 H58 125.9
Cr2 C58 H58 125.9
C55 C54 C58 107.4(5)
C55 C54 Cr2 72.3(3)
C58 C54 Cr2 72.2(3)
C55 C54 H54 126.1
C58 C54 H54 126.1
Cr2 C54 H54 126.1
C21 C25 C24 107.7(5)
C21 C25 Cr1 71.6(3)
C24 C25 Cr1 71.0(3)
C21 C25 H25 126.1
C24 C25 H25 126.1
Cr1 C25 H25 126.1
C24 C23 C22 108.3(5)
C24 C23 Cr1 72.3(3)
C22 C23 Cr1 72.3(3)
C24 C23 H23 125.7
C22 C23 H23 125.7
Cr1 C23 H23 125.7
C42 C47 C46 120.7(6)
C42 C47 H47 119.6
C46 C47 H47 119.6
C23 C22 C21 107.6(6)
C23 C22 Cr1 70.6(3)
C21 C22 Cr1 71.9(3)
C23 C22 H22 126.2
C21 C22 H22 126.2
Cr1 C22 H22 126.2
C34 C35 C30 121.2(5)
C34 C35 P2 125.5(5)
C30 C35 P2 113.2(4)
C13 C18 C17 119.9(6)
C13 C18 H18 120.0
C17 C18 H18 120.0
C27 C26 C20 121.8(7)
C27 C26 H26 119.1
C20 C26 H26 119.1
C36 C41 C40 121.6(6)
C36 C41 H41 119.2
C40 C41 H41 119.2
C29 C19 C20 117.7(6)
C29 C19 P1 121.9(5)
C20 C19 P1 119.9(5)
C38 C37 C36 121.0(7)
C38 C37 H37 119.5
C36 C37 H37 119.5
C50 C49 C48 119.3(6)
C50 C49 H49 120.4
C48 C49 H49 120.4
C34 C33 C32 120.5(6)
C34 C33 H33 119.7
C32 C33 H33 119.7
C26 C20 C19 119.6(6)
C26 C20 H20 120.2
C19 C20 H20 120.2
C53 C48 C49 119.6(6)
C53 C48 P2 119.5(5)
C49 C48 P2 120.8(4)
C13 C14 C15 119.9(6)
C13 C14 H14 120.0
C15 C14 H14 120.0
C23 C24 C25 108.0(6)
C23 C24 Cr1 70.7(3)
C25 C24 Cr1 72.1(3)
C23 C24 H24 125.9
C25 C24 H24 125.9
Cr1 C24 H24 125.9
C3 C4 C5 119.8(6)
C3 C4 H4 120.1
C5 C4 H4 120.1
C45 C44 C43 119.7(6)
C45 C44 H44 120.1
C43 C44 H44 120.1
C16 C15 C14 119.8(6)
C16 C15 H15 120.1
C14 C15 H15 120.1
C41 C36 C37 117.8(6)
C41 C36 C31 122.0(5)
C37 C36 C31 120.1(6)
C19 C29 C28 122.1(6)
C19 C29 H29 118.9
C28 C29 H29 118.9
C16 C17 C18 120.2(6)
C16 C17 H17 119.9
C18 C17 H17 119.9
C26 C27 C28 119.8(6)
C26 C27 H27 120.1
C28 C27 H27 120.1
C45 C46 C47 119.2(6)
C45 C46 H46 120.4
C47 C46 H46 120.4
C9 C8 C7 121.1(6)
C9 C8 H8 119.4
C7 C8 H8 119.4
C10 C9 C8 120.9(7)
C10 C9 H9 119.5
C8 C9 H9 119.5
C11 C12 C7 122.8(7)
C11 C12 H12 118.6
C7 C12 H12 118.6
C44 C45 C46 121.1(6)
C44 C45 H45 119.5
C46 C45 H45 119.5
C39 C40 C41 119.2(7)
C39 C40 H40 120.4
C41 C40 H40 120.4
C27 C28 C29 119.0(7)
C27 C28 H28 120.5
C29 C28 H28 120.5
C51 C50 C49 120.7(6)
C51 C50 H50 119.6
C49 C50 H50 119.6
C25 C21 C22 108.5(5)
C25 C21 Cr1 71.9(3)
C22 C21 Cr1 71.2(3)
C25 C21 H21 125.7
C22 C21 H21 125.7
Cr1 C21 H21 125.7
C9 C10 C11 118.7(7)
C9 C10 H10 120.6
C11 C10 H10 120.6
C39 C38 C37 119.8(6)
C39 C38 H38 120.1
C37 C38 H38 120.1
C48 C53 C52 120.0(6)
C48 C53 H53 120.0
C52 C53 H53 120.0
C8 C7 C12 116.0(6)
C8 C7 C2 122.1(5)
C12 C7 C2 121.9(6)
C50 C51 C52 120.1(6)
C50 C51 H51 120.0
C52 C51 H51 120.0
C51 C52 C53 120.2(7)
C51 C52 H52 119.9
C53 C52 H52 119.9
C12 C11 C10 120.4(6)
C12 C11 H11 119.8
C10 C11 H11 119.8

loop_
_geom_bond_atom_site_label_1
_geom_bond_atom_site_label_2
_geom_bond_distance
Cr2 O2 1.939(4)
Cr2 C54 2.211(6)
Cr2 C55 2.229(6)
Cr2 C58 2.233(5)
Cr2 C57 2.240(6)
Cr2 C56 2.244(6)
Cr2 Cl2 2.2965(18)
Cr2 P2 2.4295(17)
Cr1 O1 1.929(4)
Cr1 C23 2.202(6)
Cr1 C24 2.223(6)
Cr1 C22 2.224(6)
Cr1 C21 2.234(6)
Cr1 C25 2.238(6)
Cr1 Cl1 2.2908(17)
Cr1 P1 2.4127(18)
P2 C35 1.787(6)
P2 C48 1.818(6)
P2 C42 1.827(6)
P1 C6 1.809(6)
P1 C19 1.817(6)
P1 C13 1.824(6)
O1 C1 1.334(6)
O2 C30 1.340(6)
C5 C4 1.393(9)
C5 C6 1.402(8)
C5 H5 0.9500
C30 C35 1.415(8)
C30 C31 1.436(7)
C1 C6 1.415(8)
C1 C2 1.429(8)
C3 C4 1.375(9)
C3 C2 1.411(8)
C3 H3 0.9500
C16 C17 1.356(8)
C16 C15 1.378(9)
C16 H16 0.9500
C32 C33 1.384(9)
C32 C31 1.398(8)
C32 H32 0.9500
C34 C33 1.378(8)
C34 C35 1.406(8)
C34 H34 0.9500
C42 C47 1.382(8)
C42 C43 1.394(8)
C39 C38 1.376(10)
C39 C40 1.381(8)
C39 H39 0.9500
C57 C58 1.409(8)
C57 C56 1.423(8)
C57 H57 1.0000
C55 C54 1.400(8)
C55 C56 1.406(8)
C55 H55 1.0000
C13 C14 1.374(8)
C13 C18 1.386(8)
C2 C7 1.478(9)
C43 C44 1.395(8)
C43 H43 0.9500
C31 C36 1.495(8)
C56 H56 1.0000
C58 C54 1.419(8)
C58 H58 1.0000
C54 H54 1.0000
C25 C21 1.403(8)
C25 C24 1.413(8)
C25 H25 1.0000
C23 C24 1.404(8)
C23 C22 1.407(8)
C23 H23 1.0000
C47 C46 1.396(8)
C47 H47 0.9500
C22 C21 1.410(8)
C22 H22 1.0000
C18 C17 1.392(8)
C18 H18 0.9500
C26 C27 1.356(10)
C26 C20 1.388(8)
C26 H26 0.9500
C41 C36 1.387(8)
C41 C40 1.388(8)
C41 H41 0.9500
C19 C29 1.378(8)
C19 C20 1.415(8)
C37 C38 1.381(9)
C37 C36 1.400(8)
C37 H37 0.9500
C49 C50 1.390(8)
C49 C48 1.393(8)
C49 H49 0.9500
C33 H33 0.9500
C20 H20 0.9500
C48 C53 1.383(8)
C14 C15 1.395(8)
C14 H14 0.9500
C24 H24 1.0000
C4 H4 0.9500
C44 C45 1.366(9)
C44 H44 0.9500
C15 H15 0.9500
C29 C28 1.394(8)
C29 H29 0.9500
C17 H17 0.9500
C27 C28 1.389(9)
C27 H27 0.9500
C46 C45 1.380(9)
C46 H46 0.9500
C8 C9 1.392(9)
C8 C7 1.402(8)
C8 H8 0.9500
C9 C10 1.381(8)
C9 H9 0.9500
C12 C11 1.362(9)
C12 C7 1.406(8)
C12 H12 0.9500
C45 H45 0.9500
C40 H40 0.9500
C28 H28 0.9500
C50 C51 1.367(9)
C50 H50 0.9500
C21 H21 1.0000
C10 C11 1.386(10)
C10 H10 0.9500
C38 H38 0.9500
C53 C52 1.388(9)
C53 H53 0.9500
C51 C52 1.373(9)
C51 H51 0.9500
C52 H52 0.9500
C11 H11 0.9500
